data_4074748
loop_
_publ_author_name
'Ingleson, Michael J.'
'Pink, Maren'
'Huffman, John C.'
'Fan, Hongjun'
'Caulton, Kenneth G.'

_publ_section_title
;
 [(tBu2PCH2SiMe2)2N]RuMe2: Synthesis and Reactivity of an
 Unsaturated Ruthenium Dialkyl Radical Species
;
_journal_coden_ASTM ORGND7
_journal_issue 5
_journal_name_full Organometallics
_journal_page_first 1112
_journal_page_last 1119
_journal_paper_doi 10.1021/om0508536
_journal_volume 25
_journal_year 2006
_chemical_formula_moiety 'C24 H58 N P2 Ru Si2'
_chemical_formula_sum 'C24 H58 N P2 Ru Si2'
_chemical_formula_weight 579.90
_space_group_IT_number 19
_symmetry_cell_setting orthorhombic
_symmetry_space_group_name_Hall 'P 2ac 2ab'
_symmetry_space_group_name_H-M 'P 21 21 21'
_atom_sites_solution_hydrogens geom
_atom_sites_solution_primary direct
_atom_sites_solution_secondary difmap
_audit_creation_method SHELXL-97
_cell_angle_alpha 90.00
_cell_angle_beta 90.00
_cell_angle_gamma 90.00
_cell_formula_units_Z 4
_cell_length_a 11.8489(12)
_cell_length_b 15.9777(16)
_cell_length_c 16.0975(16)
_cell_measurement_reflns_used 7591
_cell_measurement_temperature 120(2)
_cell_measurement_theta_max 26.4
_cell_measurement_theta_min 2.5
_cell_volume 3047.5(5)
_computing_cell_refinement 'SAINT (Bruker, current version)'
_computing_data_collection 'SMART (Bruker, current version)'
_computing_data_reduction 'SAINT (Bruker, current version)'
_computing_molecular_graphics 'XTEL (local library)'
_computing_publication_material 'XCIF (Bruker, 1999), XTEL (local library)'
_computing_structure_refinement 'SHELXL-97 (Sheldrick, 1997)'
_computing_structure_solution 'SIR-92 (Altomare et al., 1993)'
_diffrn_ambient_temperature 120(2)
_diffrn_detector 'CCD area detector'
_diffrn_detector_area_resol_mean 44.52
_diffrn_detector_type 'Bruker SMART 6000'
_diffrn_measured_fraction_theta_full 0.998
_diffrn_measured_fraction_theta_max 0.998
_diffrn_measurement_details '0.30 degree frames measured for 15 seconds each'
_diffrn_measurement_device 'three-circle goniometer with fixed chi'
_diffrn_measurement_device_type 'Bruker Platform goniometer'
_diffrn_measurement_method \w-scans
_diffrn_radiation_monochromator graphite
_diffrn_radiation_source 'fine-focus sealed tube'
_diffrn_radiation_type MoK\a
_diffrn_radiation_wavelength 0.71073
_diffrn_reflns_av_R_equivalents 0.0388
_diffrn_reflns_av_sigmaI/netI 0.0290
_diffrn_reflns_limit_h_max 14
_diffrn_reflns_limit_h_min -14
_diffrn_reflns_limit_k_max 20
_diffrn_reflns_limit_k_min -20
_diffrn_reflns_limit_l_max 20
_diffrn_reflns_limit_l_min -20
_diffrn_reflns_number 30132
_diffrn_reflns_theta_full 26.45
_diffrn_reflns_theta_max 26.45
_diffrn_reflns_theta_min 2.13
_exptl_absorpt_coefficient_mu 0.710
_exptl_absorpt_correction_T_max 0.9324
_exptl_absorpt_correction_T_min 0.8594
_exptl_absorpt_correction_type multi-scan
_exptl_absorpt_process_details 'SADABS, R. Blessing (1995)'
_exptl_crystal_colour red
_exptl_crystal_density_diffrn 1.264
_exptl_crystal_density_method 'not measured'
_exptl_crystal_description block
_exptl_crystal_F_000 1244
_exptl_crystal_size_max 0.22
_exptl_crystal_size_mid 0.22
_exptl_crystal_size_min 0.10
_refine_diff_density_max 1.955
_refine_diff_density_min -0.691
_refine_diff_density_rms 0.102
_refine_ls_abs_structure_details 'Flack H D (1983), Acta Cryst. A39, 876-881'
_refine_ls_abs_structure_Flack -0.01(2)
_refine_ls_extinction_method none
_refine_ls_goodness_of_fit_ref 1.088
_refine_ls_hydrogen_treatment riding
_refine_ls_matrix_type full
_refine_ls_number_parameters 289
_refine_ls_number_reflns 6246
_refine_ls_number_restraints 0
_refine_ls_restrained_S_all 1.088
_refine_ls_R_factor_all 0.0273
_refine_ls_R_factor_gt 0.0258
_refine_ls_shift/su_max 0.001
_refine_ls_shift/su_mean 0.000
_refine_ls_structure_factor_coef Fsqd
_refine_ls_weighting_details 'calc w=1/[\s^2^(Fo^2^)+(0.0361P)^2^+1.8227P] where P=(Fo^2^+2Fc^2^)/3'
_refine_ls_weighting_scheme calc
_refine_ls_wR_factor_gt 0.0689
_refine_ls_wR_factor_ref 0.0700
_reflns_number_gt 6029
_reflns_number_total 6246
_reflns_threshold_expression >2sigma(I)
_cod_data_source_file om0508536si20051223_104750.cif
_cod_data_source_block 04322
_cod_depositor_comments
;
The following automatic conversions were performed:

'_symmetry_cell_setting' value 'Orthorhombic' changed to
'orthorhombic' according to
/home/saulius/struct/CIF-dictionaries/cif_core.dic dictionary named
'cif_core.dic' version 2.4.1 from 2010-06-29.

Automatic conversion script
Id: cif_fix_values 1715 2011-07-08 13:25:40Z adriana 
;
_cod_original_sg_symbol_H-M P212121
_cod_database_code 4074748

loop_
_symmetry_equiv_pos_as_xyz
'x, y, z'
'-x+1/2, -y, z+1/2'
'x+1/2, -y+1/2, -z'
'-x, y+1/2, -z+1/2'

loop_
_atom_site_label
_atom_site_type_symbol
_atom_site_fract_x
_atom_site_fract_y
_atom_site_fract_z
_atom_site_U_iso_or_equiv
_atom_site_adp_type
_atom_site_occupancy
_atom_site_symmetry_multiplicity
_atom_site_calc_flag
_atom_site_refinement_flags
Ru1 Ru 0.326224(16) 0.025683(12) 0.127002(13) 0.01436(6) Uani 1 1 d .
P1 P 0.50322(5) -0.04254(4) 0.14566(4) 0.01581(14) Uani 1 1 d .
P2 P 0.13846(5) 0.08202(4) 0.12959(4) 0.01373(13) Uani 1 1 d .
Si1 Si 0.32582(7) -0.18210(4) 0.14617(5) 0.01691(15) Uani 1 1 d .
Si2 Si 0.11851(6) -0.10259(4) 0.07738(5) 0.01507(15) Uani 1 1 d .
N1 N 0.24919(17) -0.09431(12) 0.12305(14) 0.0153(4) Uani 1 1 d .
C1 C 0.2976(3) -0.22489(19) 0.25277(19) 0.0256(7) Uani 1 1 d .
H1A H 0.2750 -0.1792 0.2898 0.038 Uiso 1 1 calc R
H1B H 0.3662 -0.2514 0.2743 0.038 Uiso 1 1 calc R
H1C H 0.2368 -0.2664 0.2498 0.038 Uiso 1 1 calc R
C2 C 0.3021(3) -0.27353(17) 0.0742(2) 0.0263(7) Uani 1 1 d .
H2A H 0.2236 -0.2924 0.0788 0.039 Uiso 1 1 calc R
H2B H 0.3528 -0.3194 0.0895 0.039 Uiso 1 1 calc R
H2C H 0.3174 -0.2563 0.0169 0.039 Uiso 1 1 calc R
C3 C 0.4780(2) -0.15396(15) 0.1278(2) 0.0201(5) Uani 1 1 d .
H3A H 0.5265 -0.1872 0.1655 0.024 Uiso 1 1 calc R
H3B H 0.4988 -0.1682 0.0700 0.024 Uiso 1 1 calc R
C4 C 0.6347(2) -0.02120(19) 0.08153(18) 0.0225(6) Uani 1 1 d .
C5 C 0.6658(3) 0.07247(19) 0.0837(2) 0.0316(7) Uani 1 1 d .
H5A H 0.7291 0.0829 0.0459 0.047 Uiso 1 1 calc R
H5B H 0.6875 0.0882 0.1403 0.047 Uiso 1 1 calc R
H5C H 0.6006 0.1058 0.0662 0.047 Uiso 1 1 calc R
C6 C 0.6114(3) -0.0431(2) -0.0090(2) 0.0315(7) Uani 1 1 d .
H6A H 0.6806 -0.0359 -0.0416 0.047 Uiso 1 1 calc R
H6B H 0.5524 -0.0062 -0.0308 0.047 Uiso 1 1 calc R
H6C H 0.5863 -0.1014 -0.0128 0.047 Uiso 1 1 calc R
C7 C 0.7357(2) -0.0737(2) 0.1106(2) 0.0303(7) Uani 1 1 d .
H7A H 0.7995 -0.0648 0.0730 0.045 Uiso 1 1 calc R
H7B H 0.7149 -0.1331 0.1105 0.045 Uiso 1 1 calc R
H7C H 0.7570 -0.0568 0.1670 0.045 Uiso 1 1 calc R
C8 C 0.5382(2) -0.03779(18) 0.26055(17) 0.0230(6) Uani 1 1 d .
C9 C 0.6149(3) 0.0362(2) 0.2839(2) 0.0314(7) Uani 1 1 d .
H9A H 0.6210 0.0399 0.3445 0.047 Uiso 1 1 calc R
H9B H 0.5824 0.0882 0.2622 0.047 Uiso 1 1 calc R
H9C H 0.6900 0.0277 0.2599 0.047 Uiso 1 1 calc R
C10 C 0.5904(3) -0.1181(2) 0.2955(2) 0.0325(7) Uani 1 1 d .
H10A H 0.6064 -0.1106 0.3547 0.049 Uiso 1 1 calc R
H10B H 0.6608 -0.1304 0.2659 0.049 Uiso 1 1 calc R
H10C H 0.5375 -0.1647 0.2881 0.049 Uiso 1 1 calc R
C11 C 0.4238(3) -0.0231(2) 0.30312(18) 0.0293(6) Uani 1 1 d .
H11A H 0.4332 -0.0265 0.3635 0.044 Uiso 1 1 calc R
H11B H 0.3700 -0.0659 0.2849 0.044 Uiso 1 1 calc R
H11C H 0.3952 0.0324 0.2881 0.044 Uiso 1 1 calc R
C12 C 0.1238(3) -0.13812(18) -0.03394(17) 0.0232(6) Uani 1 1 d .
H12A H 0.1448 -0.1974 -0.0361 0.035 Uiso 1 1 calc R
H12B H 0.1798 -0.1049 -0.0642 0.035 Uiso 1 1 calc R
H12C H 0.0494 -0.1305 -0.0595 0.035 Uiso 1 1 calc R
C13 C 0.0220(2) -0.17953(16) 0.1296(2) 0.0237(6) Uani 1 1 d .
H13A H 0.0447 -0.2366 0.1148 0.036 Uiso 1 1 calc R
H13B H -0.0557 -0.1697 0.1114 0.036 Uiso 1 1 calc R
H13C H 0.0268 -0.1724 0.1900 0.036 Uiso 1 1 calc R
C14 C 0.0519(2) 0.00484(16) 0.07457(17) 0.0169(5) Uani 1 1 d .
H14A H 0.0423 0.0226 0.0161 0.020 Uiso 1 1 calc R
H14B H -0.0238 0.0023 0.1005 0.020 Uiso 1 1 calc R
C15 C 0.0766(2) 0.08138(18) 0.23847(17) 0.0196(6) Uani 1 1 d .
C16 C -0.0441(2) 0.1150(2) 0.24458(19) 0.0262(6) Uani 1 1 d .
H16A H -0.0729 0.1059 0.3009 0.039 Uiso 1 1 calc R
H16B H -0.0922 0.0856 0.2046 0.039 Uiso 1 1 calc R
H16C H -0.0443 0.1750 0.2322 0.039 Uiso 1 1 calc R
C17 C 0.1533(3) 0.1314(2) 0.29758(18) 0.0266(6) Uani 1 1 d .
H17A H 0.1225 0.1292 0.3540 0.040 Uiso 1 1 calc R
H17B H 0.1571 0.1898 0.2791 0.040 Uiso 1 1 calc R
H17C H 0.2293 0.1071 0.2973 0.040 Uiso 1 1 calc R
C18 C 0.0744(3) -0.00947(19) 0.26871(18) 0.0265(7) Uani 1 1 d .
H18A H 0.0569 -0.0107 0.3282 0.040 Uiso 1 1 calc R
H18B H 0.1484 -0.0352 0.2592 0.040 Uiso 1 1 calc R
H18C H 0.0167 -0.0407 0.2381 0.040 Uiso 1 1 calc R
C19 C 0.0979(2) 0.18477(16) 0.07777(18) 0.0191(6) Uani 1 1 d .
C20 C 0.1648(3) 0.19076(17) -0.00427(18) 0.0250(6) Uani 1 1 d .
H20A H 0.1453 0.2430 -0.0328 0.038 Uiso 1 1 calc R
H20B H 0.1456 0.1431 -0.0399 0.038 Uiso 1 1 calc R
H20C H 0.2459 0.1901 0.0078 0.038 Uiso 1 1 calc R
C21 C -0.0286(3) 0.19148(18) 0.05473(19) 0.0262(6) Uani 1 1 d .
H21A H -0.0419 0.2439 0.0246 0.039 Uiso 1 1 calc R
H21B H -0.0742 0.1908 0.1055 0.039 Uiso 1 1 calc R
H21C H -0.0498 0.1440 0.0195 0.039 Uiso 1 1 calc R
C22 C 0.1299(3) 0.26093(17) 0.1309(2) 0.0272(6) Uani 1 1 d .
H22A H 0.1183 0.3122 0.0987 0.041 Uiso 1 1 calc R
H22B H 0.2094 0.2568 0.1472 0.041 Uiso 1 1 calc R
H22C H 0.0825 0.2624 0.1808 0.041 Uiso 1 1 calc R
C23 C 0.3970(2) 0.14579(17) 0.15676(18) 0.0214(6) Uani 1 1 d .
H23A H 0.4790 0.1405 0.1632 0.032 Uiso 1 1 calc R
H23B H 0.3641 0.1663 0.2088 0.032 Uiso 1 1 calc R
H23C H 0.3803 0.1854 0.1119 0.032 Uiso 1 1 calc R
C24 C 0.3365(2) 0.03009(18) -0.00163(15) 0.0211(5) Uani 1 1 d .
H24A H 0.3708 -0.0217 -0.0222 0.032 Uiso 1 1 calc R
H24B H 0.3830 0.0779 -0.0183 0.032 Uiso 1 1 calc R
H24C H 0.2606 0.0361 -0.0251 0.032 Uiso 1 1 calc R

loop_
_atom_site_aniso_label
_atom_site_aniso_U_11
_atom_site_aniso_U_22
_atom_site_aniso_U_33
_atom_site_aniso_U_23
_atom_site_aniso_U_13
_atom_site_aniso_U_12
Ru1 0.01244(9) 0.01073(9) 0.01990(10) -0.00089(8) 0.00109(8) -0.00023(7)
P1 0.0129(3) 0.0124(3) 0.0221(3) -0.0028(2) 0.0002(3) 0.0003(2)
P2 0.0140(3) 0.0122(3) 0.0150(3) -0.0011(3) -0.0003(3) 0.0014(2)
Si1 0.0145(3) 0.0111(3) 0.0252(4) 0.0002(3) -0.0012(3) -0.0002(3)
Si2 0.0153(3) 0.0129(3) 0.0170(3) 0.0004(3) -0.0011(3) -0.0009(3)
N1 0.0165(10) 0.0128(10) 0.0165(10) 0.0004(9) -0.0012(10) 0.0010(8)
C1 0.0240(16) 0.0228(14) 0.0300(16) 0.0099(13) -0.0050(12) -0.0024(12)
C2 0.0239(15) 0.0146(13) 0.0405(17) -0.0062(12) -0.0037(13) -0.0002(11)
C3 0.0170(12) 0.0137(11) 0.0297(14) -0.0013(12) 0.0013(13) 0.0011(10)
C4 0.0167(12) 0.0227(13) 0.0282(14) -0.0003(13) 0.0052(11) 0.0005(11)
C5 0.0255(15) 0.0233(14) 0.0460(19) 0.0024(13) 0.0059(15) -0.0034(13)
C6 0.0228(15) 0.0382(18) 0.0335(16) -0.0017(14) 0.0095(13) 0.0002(14)
C7 0.0155(13) 0.0277(15) 0.048(2) -0.0009(15) 0.0026(13) 0.0027(12)
C8 0.0282(15) 0.0194(14) 0.0215(13) -0.0016(12) -0.0071(11) 0.0015(12)
C9 0.0334(16) 0.0301(17) 0.0306(15) -0.0067(14) -0.0101(13) -0.0030(15)
C10 0.0354(18) 0.0287(16) 0.0334(17) 0.0022(13) -0.0094(15) 0.0085(14)
C11 0.0356(16) 0.0291(15) 0.0232(14) -0.0009(14) 0.0015(12) 0.0021(15)
C12 0.0287(15) 0.0208(14) 0.0200(13) -0.0032(11) -0.0042(12) 0.0012(12)
C13 0.0197(13) 0.0184(12) 0.0330(15) 0.0042(13) -0.0037(14) -0.0032(10)
C14 0.0154(12) 0.0163(12) 0.0190(13) -0.0015(10) -0.0009(11) 0.0023(10)
C15 0.0196(14) 0.0227(14) 0.0167(13) -0.0020(11) 0.0043(11) 0.0048(11)
C16 0.0210(15) 0.0314(16) 0.0263(15) -0.0038(13) 0.0045(12) 0.0040(12)
C17 0.0256(16) 0.0337(16) 0.0206(13) -0.0042(12) -0.0004(12) 0.0067(13)
C18 0.0357(17) 0.0261(16) 0.0177(13) 0.0035(11) 0.0079(12) 0.0044(13)
C19 0.0220(14) 0.0127(12) 0.0227(14) 0.0031(11) -0.0034(12) 0.0021(11)
C20 0.0340(16) 0.0187(13) 0.0224(13) 0.0044(11) 0.0022(14) 0.0010(13)
C21 0.0286(16) 0.0210(14) 0.0290(16) 0.0041(12) -0.0078(13) 0.0069(12)
C22 0.0336(15) 0.0170(12) 0.0310(15) -0.0011(13) -0.0017(15) 0.0019(11)
C23 0.0218(14) 0.0121(12) 0.0304(15) -0.0024(11) -0.0022(12) 0.0008(11)
C24 0.0234(13) 0.0233(13) 0.0167(11) -0.0008(11) 0.0028(11) 0.0006(13)

loop_
_atom_type_symbol
_atom_type_description
_atom_type_scat_dispersion_real
_atom_type_scat_dispersion_imag
_atom_type_scat_source
C C 0.0033 0.0016 'International Tables Vol C Tables 4.2.6.8 and 6.1.1.4'
H H 0.0000 0.0000 'International Tables Vol C Tables 4.2.6.8 and 6.1.1.4'
N N 0.0061 0.0033 'International Tables Vol C Tables 4.2.6.8 and 6.1.1.4'
Si Si 0.0817 0.0704 'International Tables Vol C Tables 4.2.6.8 and 6.1.1.4'
P P 0.1023 0.0942 'International Tables Vol C Tables 4.2.6.8 and 6.1.1.4'
Ru Ru -1.2594 0.8363 'International Tables Vol C Tables 4.2.6.8 and 6.1.1.4'

loop_
_geom_angle_atom_site_label_1
_geom_angle_atom_site_label_2
_geom_angle_atom_site_label_3
_geom_angle
C24 Ru1 N1 91.49(10)
C24 Ru1 C23 99.75(11)
N1 Ru1 C23 168.68(10)
C24 Ru1 P1 95.14(8)
N1 Ru1 P1 88.23(6)
C23 Ru1 P1 92.11(8)
C24 Ru1 P2 93.38(8)
N1 Ru1 P2 86.60(6)
C23 Ru1 P2 91.32(8)
P1 Ru1 P2 170.14(2)
C3 P1 C8 103.17(14)
C3 P1 C4 102.91(13)
C8 P1 C4 110.09(13)
C3 P1 Ru1 106.37(9)
C8 P1 Ru1 107.27(9)
C4 P1 Ru1 124.84(10)
C14 P2 C15 103.07(13)
C14 P2 C19 103.14(12)
C15 P2 C19 108.16(12)
C14 P2 Ru1 104.96(9)
C15 P2 Ru1 111.83(9)
C19 P2 Ru1 123.35(9)
N1 Si1 C1 113.74(13)
N1 Si1 C3 106.17(11)
C1 Si1 C3 113.66(14)
N1 Si1 C2 114.97(12)
C1 Si1 C2 104.64(14)
C3 Si1 C2 103.40(13)
N1 Si2 C13 114.03(12)
N1 Si2 C12 113.63(13)
C13 Si2 C12 104.45(14)
N1 Si2 C14 108.46(11)
C13 Si2 C14 110.54(12)
C12 Si2 C14 105.37(13)
Si1 N1 Si2 120.50(12)
Si1 N1 Ru1 120.34(11)
Si2 N1 Ru1 117.99(11)
Si1 C1 H1A 109.5
Si1 C1 H1B 109.5
H1A C1 H1B 109.5
Si1 C1 H1C 109.5
H1A C1 H1C 109.5
H1B C1 H1C 109.5
Si1 C2 H2A 109.5
Si1 C2 H2B 109.5
H2A C2 H2B 109.5
Si1 C2 H2C 109.5
H2A C2 H2C 109.5
H2B C2 H2C 109.5
P1 C3 Si1 111.39(13)
P1 C3 H3A 109.4
Si1 C3 H3A 109.4
P1 C3 H3B 109.4
Si1 C3 H3B 109.4
H3A C3 H3B 108.0
C6 C4 C7 107.9(3)
C6 C4 C5 106.7(3)
C7 C4 C5 109.7(2)
C6 C4 P1 109.2(2)
C7 C4 P1 112.0(2)
C5 C4 P1 111.0(2)
C4 C5 H5A 109.5
C4 C5 H5B 109.5
H5A C5 H5B 109.5
C4 C5 H5C 109.5
H5A C5 H5C 109.5
H5B C5 H5C 109.5
C4 C6 H6A 109.5
C4 C6 H6B 109.5
H6A C6 H6B 109.5
C4 C6 H6C 109.5
H6A C6 H6C 109.5
H6B C6 H6C 109.5
C4 C7 H7A 109.5
C4 C7 H7B 109.5
H7A C7 H7B 109.5
C4 C7 H7C 109.5
H7A C7 H7C 109.5
H7B C7 H7C 109.5
C10 C8 C11 108.7(3)
C10 C8 C9 108.4(2)
C11 C8 C9 107.1(3)
C10 C8 P1 114.4(2)
C11 C8 P1 104.37(19)
C9 C8 P1 113.5(2)
C8 C9 H9A 109.5
C8 C9 H9B 109.5
H9A C9 H9B 109.5
C8 C9 H9C 109.5
H9A C9 H9C 109.5
H9B C9 H9C 109.5
C8 C10 H10A 109.5
C8 C10 H10B 109.5
H10A C10 H10B 109.5
C8 C10 H10C 109.5
H10A C10 H10C 109.5
H10B C10 H10C 109.5
C8 C11 H11A 109.5
C8 C11 H11B 109.5
H11A C11 H11B 109.5
C8 C11 H11C 109.5
H11A C11 H11C 109.5
H11B C11 H11C 109.5
Si2 C12 H12A 109.5
Si2 C12 H12B 109.5
H12A C12 H12B 109.5
Si2 C12 H12C 109.5
H12A C12 H12C 109.5
H12B C12 H12C 109.5
Si2 C13 H13A 109.5
Si2 C13 H13B 109.5
H13A C13 H13B 109.5
Si2 C13 H13C 109.5
H13A C13 H13C 109.5
H13B C13 H13C 109.5
P2 C14 Si2 111.45(14)
P2 C14 H14A 109.3
Si2 C14 H14A 109.3
P2 C14 H14B 109.3
Si2 C14 H14B 109.3
H14A C14 H14B 108.0
C16 C15 C18 107.3(3)
C16 C15 C17 109.3(2)
C18 C15 C17 107.8(2)
C16 C15 P2 114.7(2)
C18 C15 P2 107.74(18)
C17 C15 P2 109.82(19)
C15 C16 H16A 109.5
C15 C16 H16B 109.5
H16A C16 H16B 109.5
C15 C16 H16C 109.5
H16A C16 H16C 109.5
H16B C16 H16C 109.5
C15 C17 H17A 109.5
C15 C17 H17B 109.5
H17A C17 H17B 109.5
C15 C17 H17C 109.5
H17A C17 H17C 109.5
H17B C17 H17C 109.5
C15 C18 H18A 109.5
C15 C18 H18B 109.5
H18A C18 H18B 109.5
C15 C18 H18C 109.5
H18A C18 H18C 109.5
H18B C18 H18C 109.5
C22 C19 C20 107.5(2)
C22 C19 C21 108.5(2)
C20 C19 C21 106.7(2)
C22 C19 P2 112.2(2)
C20 C19 P2 107.41(18)
C21 C19 P2 114.1(2)
C19 C20 H20A 109.5
C19 C20 H20B 109.5
H20A C20 H20B 109.5
C19 C20 H20C 109.5
H20A C20 H20C 109.5
H20B C20 H20C 109.5
C19 C21 H21A 109.5
C19 C21 H21B 109.5
H21A C21 H21B 109.5
C19 C21 H21C 109.5
H21A C21 H21C 109.5
H21B C21 H21C 109.5
C19 C22 H22A 109.5
C19 C22 H22B 109.5
H22A C22 H22B 109.5
C19 C22 H22C 109.5
H22A C22 H22C 109.5
H22B C22 H22C 109.5
Ru1 C23 H23A 109.5
Ru1 C23 H23B 109.5
H23A C23 H23B 109.5
Ru1 C23 H23C 109.5
H23A C23 H23C 109.5
H23B C23 H23C 109.5
Ru1 C24 H24A 109.5
Ru1 C24 H24B 109.5
H24A C24 H24B 109.5
Ru1 C24 H24C 109.5
H24A C24 H24C 109.5
H24B C24 H24C 109.5

loop_
_geom_bond_atom_site_label_1
_geom_bond_atom_site_label_2
_geom_bond_distance
Ru1 C24 2.075(2)
Ru1 N1 2.124(2)
Ru1 C23 2.149(3)
Ru1 P1 2.3826(7)
Ru1 P2 2.4004(7)
P1 C3 1.828(3)
P1 C8 1.897(3)
P1 C4 1.900(3)
P2 C14 1.832(3)
P2 C15 1.900(3)
P2 C19 1.903(3)
Si1 N1 1.712(2)
Si1 C1 1.877(3)
Si1 C3 1.882(3)
Si1 C2 1.886(3)
Si2 N1 1.719(2)
Si2 C13 1.878(3)
Si2 C12 1.881(3)
Si2 C14 1.890(3)
C1 H1A 0.9800
C1 H1B 0.9800
C1 H1C 0.9800
C2 H2A 0.9800
C2 H2B 0.9800
C2 H2C 0.9800
C3 H3A 0.9900
C3 H3B 0.9900
C4 C6 1.524(4)
C4 C7 1.534(4)
C4 C5 1.542(4)
C5 H5A 0.9800
C5 H5B 0.9800
C5 H5C 0.9800
C6 H6A 0.9800
C6 H6B 0.9800
C6 H6C 0.9800
C7 H7A 0.9800
C7 H7B 0.9800
C7 H7C 0.9800
C8 C10 1.532(4)
C8 C11 1.537(4)
C8 C9 1.538(4)
C9 H9A 0.9800
C9 H9B 0.9800
C9 H9C 0.9800
C10 H10A 0.9800
C10 H10B 0.9800
C10 H10C 0.9800
C11 H11A 0.9800
C11 H11B 0.9800
C11 H11C 0.9800
C12 H12A 0.9800
C12 H12B 0.9800
C12 H12C 0.9800
C13 H13A 0.9800
C13 H13B 0.9800
C13 H13C 0.9800
C14 H14A 0.9900
C14 H14B 0.9900
C15 C16 1.530(4)
C15 C18 1.531(4)
C15 C17 1.540(4)
C16 H16A 0.9800
C16 H16B 0.9800
C16 H16C 0.9800
C17 H17A 0.9800
C17 H17B 0.9800
C17 H17C 0.9800
C18 H18A 0.9800
C18 H18B 0.9800
C18 H18C 0.9800
C19 C22 1.535(4)
C19 C20 1.543(4)
C19 C21 1.548(4)
C20 H20A 0.9800
C20 H20B 0.9800
C20 H20C 0.9800
C21 H21A 0.9800
C21 H21B 0.9800
C21 H21C 0.9800
C22 H22A 0.9800
C22 H22B 0.9800
C22 H22C 0.9800
C23 H23A 0.9800
C23 H23B 0.9800
C23 H23C 0.9800
C24 H24A 0.9800
C24 H24B 0.9800
C24 H24C 0.9800

loop_
_geom_torsion_atom_site_label_1
_geom_torsion_atom_site_label_2
_geom_torsion_atom_site_label_3
_geom_torsion_atom_site_label_4
_geom_torsion
C24 Ru1 P1 C3 -81.61(14)
N1 Ru1 P1 C3 9.72(12)
C23 Ru1 P1 C3 178.40(13)
P2 Ru1 P1 C3 68.12(18)
C24 Ru1 P1 C8 168.51(12)
N1 Ru1 P1 C8 -100.16(12)
C23 Ru1 P1 C8 68.52(13)
P2 Ru1 P1 C8 -41.76(18)
C24 Ru1 P1 C4 37.62(14)
N1 Ru1 P1 C4 128.95(13)
C23 Ru1 P1 C4 -62.37(14)
P2 Ru1 P1 C4 -172.65(16)
C24 Ru1 P2 C14 62.73(12)
N1 Ru1 P2 C14 -28.56(11)
C23 Ru1 P2 C14 162.58(12)
P1 Ru1 P2 C14 -87.08(17)
C24 Ru1 P2 C15 173.78(13)
N1 Ru1 P2 C15 82.49(12)
C23 Ru1 P2 C15 -86.37(13)
P1 Ru1 P2 C15 23.97(18)
C24 Ru1 P2 C19 -54.50(13)
N1 Ru1 P2 C19 -145.79(12)
C23 Ru1 P2 C19 45.34(14)
P1 Ru1 P2 C19 155.69(16)
C1 Si1 N1 Si2 -89.85(17)
C3 Si1 N1 Si2 144.42(15)
C2 Si1 N1 Si2 30.8(2)
C1 Si1 N1 Ru1 102.77(16)
C3 Si1 N1 Ru1 -22.96(17)
C2 Si1 N1 Ru1 -136.60(14)
C13 Si2 N1 Si1 48.88(19)
C12 Si2 N1 Si1 -70.67(18)
C14 Si2 N1 Si1 172.51(15)
C13 Si2 N1 Ru1 -143.45(14)
C12 Si2 N1 Ru1 96.99(15)
C14 Si2 N1 Ru1 -19.82(16)
C24 Ru1 N1 Si1 103.43(15)
C23 Ru1 N1 Si1 -83.6(5)
P1 Ru1 N1 Si1 8.33(13)
P2 Ru1 N1 Si1 -163.27(13)
C24 Ru1 N1 Si2 -64.26(14)
C23 Ru1 N1 Si2 108.7(5)
P1 Ru1 N1 Si2 -159.36(12)
P2 Ru1 N1 Si2 29.04(12)
C8 P1 C3 Si1 88.91(17)
C4 P1 C3 Si1 -156.54(16)
Ru1 P1 C3 Si1 -23.83(18)
N1 Si1 C3 P1 29.45(19)
C1 Si1 C3 P1 -96.32(18)
C2 Si1 C3 P1 150.84(16)
C3 P1 C4 C6 58.8(2)
C8 P1 C4 C6 168.2(2)
Ru1 P1 C4 C6 -62.0(2)
C3 P1 C4 C7 -60.8(2)
C8 P1 C4 C7 48.7(3)
Ru1 P1 C4 C7 178.43(17)
C3 P1 C4 C5 176.2(2)
C8 P1 C4 C5 -74.4(2)
Ru1 P1 C4 C5 55.4(2)
C3 P1 C8 C10 27.6(3)
C4 P1 C8 C10 -81.7(3)
Ru1 P1 C8 C10 139.6(2)
C3 P1 C8 C11 -91.1(2)
C4 P1 C8 C11 159.6(2)
Ru1 P1 C8 C11 21.0(2)
C3 P1 C8 C9 152.6(2)
C4 P1 C8 C9 43.4(2)
Ru1 P1 C8 C9 -95.3(2)
C15 P2 C14 Si2 -93.26(16)
C19 P2 C14 Si2 154.23(14)
Ru1 P2 C14 Si2 23.94(15)
N1 Si2 C14 P2 -5.64(18)
C13 Si2 C14 P2 120.06(16)
C12 Si2 C14 P2 -127.65(16)
C14 P2 C15 C16 -66.7(2)
C19 P2 C15 C16 42.1(2)
Ru1 P2 C15 C16 -178.92(18)
C14 P2 C15 C18 52.7(2)
C19 P2 C15 C18 161.5(2)
Ru1 P2 C15 C18 -59.5(2)
C14 P2 C15 C17 169.83(19)
C19 P2 C15 C17 -81.4(2)
Ru1 P2 C15 C17 57.6(2)
C14 P2 C19 C22 161.5(2)
C15 P2 C19 C22 52.8(2)
Ru1 P2 C19 C22 -80.4(2)
C14 P2 C19 C20 -80.5(2)
C15 P2 C19 C20 170.73(19)
Ru1 P2 C19 C20 37.6(2)
C14 P2 C19 C21 37.6(2)
C15 P2 C19 C21 -71.2(2)
Ru1 P2 C19 C21 155.66(17)
